data_2014437
loop_
_publ_author_name
'Goetz, Sandrine'
'Barreira Fontecha, Julia'
'McKee, Vickie'

_publ_section_title
;
 5,5'-Di-<i>tert</i>-butyl-2,2'-dihydroxy-3,3'-methanediyldibenzaldehyde
 and its allyl-protected dialcohol and dialdehyde precursors
;
_journal_issue 11
_journal_name_full 'Acta Crystallographica Section C'
_journal_page_first o776
_journal_page_last o780
_journal_paper_doi 10.1107/S010827010402089X
_journal_volume 60
_journal_year 2004
_chemical_formula_iupac 'C29 H36 O4'
_chemical_formula_moiety 'C29 H36 O4'
_chemical_formula_sum 'C29 H36 O4'
_chemical_formula_weight 448.58
_chemical_name_systematic
;
2,2'-bis(allyloxy)-5,5'-di-tert-butyl-3,3'-methanediyldibenzaldehyde
;
_space_group_IT_number 14
_symmetry_cell_setting monoclinic
_symmetry_space_group_name_Hall '-P 2ybc'
_symmetry_space_group_name_H-M 'P 1 21/c 1'
_atom_sites_solution_hydrogens geom
_atom_sites_solution_primary direct
_atom_sites_solution_secondary difmap
_audit_creation_method SHELXL-97
_cell_angle_alpha 90.00
_cell_angle_beta 108.3670(10)
_cell_angle_gamma 90.00
_cell_formula_units_Z 4
_cell_length_a 16.2931(10)
_cell_length_b 10.1951(6)
_cell_length_c 16.4318(10)
_cell_measurement_reflns_used 7890
_cell_measurement_temperature 150(2)
_cell_measurement_theta_max 23.25
_cell_measurement_theta_min 2.38
_cell_volume 2590.4(3)
_computing_cell_refinement SMART
_computing_data_collection 'SMART (Bruker, 1998)'
_computing_data_reduction 'SAINT (Bruker, 1998)'
_computing_molecular_graphics SHELXTL
_computing_publication_material SHELXTL
_computing_structure_refinement SHELXTL
_computing_structure_solution 'SHELXTL (Sheldrick, 2001)'
_diffrn_ambient_temperature 150(2)
_diffrn_measured_fraction_theta_full 1.000
_diffrn_measured_fraction_theta_max 1.000
_diffrn_measurement_device_type 'Bruker SMART 1000 CCD area-detector'
_diffrn_measurement_method \w
_diffrn_radiation_monochromator graphite
_diffrn_radiation_source 'normal-focus sealed tube'
_diffrn_radiation_type MoK\a
_diffrn_radiation_wavelength 0.71073
_diffrn_reflns_av_R_equivalents 0.0197
_diffrn_reflns_av_sigmaI/netI 0.0181
_diffrn_reflns_limit_h_max 19
_diffrn_reflns_limit_h_min -19
_diffrn_reflns_limit_k_max 12
_diffrn_reflns_limit_k_min -12
_diffrn_reflns_limit_l_max 19
_diffrn_reflns_limit_l_min -19
_diffrn_reflns_number 17928
_diffrn_reflns_theta_full 25.00
_diffrn_reflns_theta_max 25.00
_diffrn_reflns_theta_min 1.32
_diffrn_standards_decay_% 0
_diffrn_standards_interval_count 0
_diffrn_standards_number 0
_exptl_absorpt_coefficient_mu 0.075
_exptl_absorpt_correction_T_max 1.000
_exptl_absorpt_correction_T_min 0.900
_exptl_absorpt_correction_type multi-scan
_exptl_absorpt_process_details '(SADABS; Sheldrick, 2001)'
_exptl_crystal_colour 'pale yellow'
_exptl_crystal_density_diffrn 1.150
_exptl_crystal_density_method 'not measured'
_exptl_crystal_description block
_exptl_crystal_F_000 968
_exptl_crystal_size_max 0.26
_exptl_crystal_size_mid 0.16
_exptl_crystal_size_min 0.14
_refine_diff_density_max 0.293
_refine_diff_density_min -0.181
_refine_ls_extinction_method none
_refine_ls_goodness_of_fit_ref 1.020
_refine_ls_hydrogen_treatment constr
_refine_ls_matrix_type full
_refine_ls_number_parameters 317
_refine_ls_number_reflns 4559
_refine_ls_number_restraints 0
_refine_ls_restrained_S_all 1.020
_refine_ls_R_factor_all 0.0571
_refine_ls_R_factor_gt 0.0431
_refine_ls_shift/su_max 0.001
_refine_ls_shift/su_mean 0.000
_refine_ls_structure_factor_coef Fsqd
_refine_ls_weighting_details 'calc w=1/[\s^2^(Fo^2^)+(0.058P)^2^+1.0861P] where P=(Fo^2^+2Fc^2^)/3'
_refine_ls_weighting_scheme calc
_refine_ls_wR_factor_gt 0.1108
_refine_ls_wR_factor_ref 0.1226
_reflns_number_gt 3620
_reflns_number_total 4559
_reflns_threshold_expression I>2\s(I)
_cod_data_source_file bm1580.cif
_cod_data_source_block III
_cod_depositor_comments
;
The following automatic conversions were performed:
'_symmetry_cell_setting' value 'Monoclinic' changed to 'monoclinic'
according to '/home/saulius/struct/CIF-dictionaries/cif_core.dic'
dictionary named 'cif_core.dic' version 2.4.1 from 2010-06-29.

Automatic conversion script
Id: cif_fix_enum 1527 2010-12-29 10:47:43Z saulius 

The following automatic conversions were performed:

'_symmetry_cell_setting' value 'Monoclinic' changed to 'monoclinic'
according to /home/saulius/struct/CIF-dictionaries/cif_core.dic
dictionary named 'cif_core.dic' version 2.4.1 from 2010-06-29.

Automatic conversion script
Id: cif_fix_values 1715 2011-07-08 13:25:40Z adriana 
;
_cod_original_sg_symbol_H-M 'P 21/c'
_cod_database_code 2014437
_cod_database_fobs_code 2014437

loop_
_symmetry_equiv_pos_as_xyz
'x, y, z'
'-x, y+1/2, -z+1/2'
'-x, -y, -z'
'x, -y-1/2, z-1/2'

loop_
_atom_site_label
_atom_site_fract_x
_atom_site_fract_y
_atom_site_fract_z
_atom_site_U_iso_or_equiv
_atom_site_adp_type
_atom_site_calc_flag
_atom_site_refinement_flags
_atom_site_occupancy
_atom_site_disorder_assembly
_atom_site_disorder_group
_atom_site_type_symbol
O1 0.63607(10) 0.33380(15) 1.08524(9) 0.0608(4) Uani d . 1 . . O
O4 0.86478(9) 0.34770(14) 0.45857(8) 0.0534(4) Uani d . 1 . . O
C1 0.67472(13) 0.38088(19) 1.04065(11) 0.0462(5) Uani d . 1 . . C
H1 0.7123 0.4526 1.0628 0.055 Uiso calc R 1 . . H
C2 0.66705(10) 0.33351(16) 0.95351(10) 0.0342(4) Uani d . 1 . . C
C3 0.70349(10) 0.40326(15) 0.90068(10) 0.0317(4) Uani d . 1 . . C
C4 0.69296(9) 0.36070(15) 0.81739(10) 0.0288(3) Uani d . 1 . . C
C5 0.64915(9) 0.24344(16) 0.79061(10) 0.0310(4) Uani d . 1 . . C
H5 0.6429 0.2128 0.7344 0.037 Uiso calc R 1 . . H
C6 0.61386(9) 0.16860(16) 0.84255(10) 0.0323(4) Uani d . 1 . . C
C7 0.62221(10) 0.21718(17) 0.92370(10) 0.0351(4) Uani d . 1 . . C
H7 0.5969 0.1704 0.9598 0.042 Uiso calc R 1 . . H
C8 0.56911(11) 0.03898(18) 0.80846(12) 0.0428(4) Uani d . 1 . . C
C9 0.52995(14) -0.0256(2) 0.87163(14) 0.0608(6) Uani d . 1 . . C
H9A 0.5015 -0.1078 0.8471 0.091 Uiso calc R 1 . . H
H9B 0.4874 0.0336 0.8828 0.091 Uiso calc R 1 . . H
H9C 0.5758 -0.0441 0.9255 0.091 Uiso calc R 1 . . H
C10 0.49717(13) 0.0616(2) 0.72365(12) 0.0570(5) Uani d . 1 . . C
H10A 0.4690 -0.0221 0.7022 0.085 Uiso calc R 1 . . H
H10B 0.5219 0.0989 0.6816 0.085 Uiso calc R 1 . . H
H10C 0.4544 0.1226 0.7328 0.085 Uiso calc R 1 . . H
C11 0.63634(14) -0.0536(2) 0.79162(18) 0.0707(7) Uani d . 1 . . C
H11A 0.6087 -0.1370 0.7689 0.106 Uiso calc R 1 . . H
H11B 0.6830 -0.0694 0.8454 0.106 Uiso calc R 1 . . H
H11C 0.6603 -0.0134 0.7498 0.106 Uiso calc R 1 . . H
C12 0.72087(10) 0.44424(16) 0.75498(11) 0.0342(4) Uani d . 1 . . C
H12A 0.7519 0.5218 0.7861 0.041 Uiso calc R 1 . . H
H12B 0.6684 0.4764 0.7104 0.041 Uiso calc R 1 . . H
C13 0.77824(9) 0.37788(14) 0.71076(9) 0.0272(3) Uani d . 1 . . C
C14 0.83411(9) 0.27642(14) 0.74857(9) 0.0273(3) Uani d . 1 . . C
H14 0.8350 0.2463 0.8036 0.033 Uiso calc R 1 . . H
C15 0.88930(9) 0.21633(15) 0.70929(10) 0.0291(3) Uani d . 1 . . C
C16 0.88543(10) 0.26107(15) 0.62858(10) 0.0307(3) Uani d . 1 . . C
H16 0.9225 0.2230 0.6005 0.037 Uiso calc R 1 . . H
C17 0.82869(10) 0.36046(15) 0.58740(10) 0.0302(3) Uani d . 1 . . C
C18 0.77561(9) 0.41923(14) 0.62884(10) 0.0285(3) Uani d . 1 A . C
C19 0.94943(10) 0.10569(16) 0.75587(11) 0.0358(4) Uani d . 1 . . C
C20 1.00889(12) 0.05833(19) 0.70575(12) 0.0476(5) Uani d . 1 . . C
H20A 1.0459 -0.0126 0.7375 0.071 Uiso calc R 1 . . H
H20B 1.0451 0.1313 0.6984 0.071 Uiso calc R 1 . . H
H20C 0.9737 0.0261 0.6494 0.071 Uiso calc R 1 . . H
C21 1.00683(11) 0.1551(2) 0.84346(11) 0.0465(5) Uani d . 1 . . C
H21A 0.9703 0.1866 0.8767 0.070 Uiso calc R 1 . . H
H21B 1.0433 0.2271 0.8352 0.070 Uiso calc R 1 . . H
H21C 1.0435 0.0833 0.8744 0.070 Uiso calc R 1 . . H
C22 0.89451(13) -0.00976(18) 0.76842(14) 0.0501(5) Uani d . 1 . . C
H22A 0.8563 0.0197 0.8004 0.075 Uiso calc R 1 . . H
H22B 0.9325 -0.0795 0.8005 0.075 Uiso calc R 1 . . H
H22C 0.8596 -0.0434 0.7123 0.075 Uiso calc R 1 . . H
C23 0.82405(11) 0.40009(17) 0.49972(11) 0.0392(4) Uani d . 1 . . C
H23 0.7869 0.4708 0.4741 0.047 Uiso calc R 1 . . H
O2 0.74638(8) 0.52087(11) 0.92911(7) 0.0401(3) Uani d . 1 . . O
C24 0.84626(18) 0.7420(2) 0.93001(16) 0.0698(7) Uani d . 1 . . C
H24A 0.7858 0.7440 0.9009 0.084 Uiso calc R 1 . . H
H24B 0.8796 0.8198 0.9350 0.084 Uiso calc R 1 . . H
C25 0.88268(15) 0.6348(2) 0.96244(14) 0.0573(5) Uani d . 1 . . C
H25 0.9432 0.6375 0.9910 0.069 Uiso calc R 1 . . H
C26 0.83900(13) 0.50676(19) 0.95959(15) 0.0577(6) Uani d . 1 . . C
H26A 0.8572 0.4464 0.9213 0.069 Uiso calc R 1 . . H
H26B 0.8568 0.4678 1.0177 0.069 Uiso calc R 1 . . H
O3 0.71578(7) 0.51227(10) 0.58584(7) 0.0357(3) Uani d . 1 . . O
C27 0.6204(3) 0.8014(4) 0.5349(3) 0.0694(10) Uani d P 0.70 A 1 C
H27A 0.6445 0.8179 0.4902 0.083 Uiso calc PR 0.70 A 1 H
H27B 0.5682 0.8436 0.5344 0.083 Uiso calc PR 0.70 A 1 H
C28 0.6583(3) 0.7218(4) 0.5960(3) 0.0572(9) Uani d P 0.70 A 1 C
H28 0.6312 0.7092 0.6389 0.069 Uiso calc PR 0.70 A 1 H
C29 0.73933(12) 0.64767(16) 0.60730(12) 0.0444(4) Uani d P 0.70 A 1 C
H29A 0.7704 0.6834 0.5692 0.053 Uiso calc PR 0.70 A 1 H
H29B 0.7776 0.6545 0.6674 0.053 Uiso calc PR 0.70 A 1 H
C27' 0.6173(11) 0.7853(16) 0.5874(11) 0.113(5) Uani d P 0.30 A 2 C
H27C 0.6230 0.7673 0.6456 0.136 Uiso calc PR 0.30 A 2 H
H27D 0.5724 0.8411 0.5545 0.136 Uiso calc PR 0.30 A 2 H
C28' 0.6708(5) 0.7338(8) 0.5528(7) 0.0506(19) Uani d P 0.30 A 2 C
H28' 0.6662 0.7506 0.4947 0.061 Uiso calc PR 0.30 A 2 H
C29' 0.73933(12) 0.64767(16) 0.60730(12) 0.0444(4) Uani d P 0.30 A 2 C
H29C 0.7951 0.6672 0.5977 0.053 Uiso calc PR 0.30 A 2 H
H29D 0.7462 0.6635 0.6685 0.053 Uiso calc PR 0.30 A 2 H

loop_
_atom_site_aniso_label
_atom_site_aniso_U_11
_atom_site_aniso_U_22
_atom_site_aniso_U_33
_atom_site_aniso_U_12
_atom_site_aniso_U_13
_atom_site_aniso_U_23
O1 0.0847(10) 0.0650(9) 0.0419(7) 0.0187(8) 0.0331(7) 0.0085(7)
O4 0.0657(9) 0.0631(9) 0.0403(7) -0.0012(7) 0.0293(7) 0.0014(6)
C1 0.0606(12) 0.0427(10) 0.0356(9) 0.0168(9) 0.0158(9) 0.0044(8)
C2 0.0355(8) 0.0363(9) 0.0302(8) 0.0101(7) 0.0093(7) 0.0024(7)
C3 0.0300(8) 0.0286(8) 0.0345(8) 0.0064(7) 0.0072(7) -0.0006(7)
C4 0.0233(7) 0.0316(8) 0.0324(8) 0.0063(6) 0.0100(6) 0.0023(7)
C5 0.0253(8) 0.0377(9) 0.0292(8) 0.0035(7) 0.0077(6) -0.0024(7)
C6 0.0225(7) 0.0363(9) 0.0365(9) 0.0022(6) 0.0070(7) 0.0021(7)
C7 0.0303(8) 0.0409(9) 0.0358(9) 0.0062(7) 0.0128(7) 0.0090(7)
C8 0.0337(9) 0.0420(10) 0.0498(10) -0.0076(8) 0.0092(8) -0.0008(8)
C9 0.0595(13) 0.0555(13) 0.0609(13) -0.0213(10) 0.0099(10) 0.0109(10)
C10 0.0489(11) 0.0653(13) 0.0498(11) -0.0255(10) 0.0056(9) -0.0017(10)
C11 0.0572(13) 0.0431(12) 0.109(2) -0.0097(10) 0.0217(13) -0.0260(12)
C12 0.0342(8) 0.0317(9) 0.0400(9) 0.0062(7) 0.0165(7) 0.0034(7)
C13 0.0243(7) 0.0261(8) 0.0309(8) -0.0034(6) 0.0084(6) -0.0014(6)
C14 0.0255(7) 0.0292(8) 0.0276(7) -0.0019(6) 0.0089(6) 0.0010(6)
C15 0.0252(7) 0.0295(8) 0.0329(8) -0.0017(6) 0.0095(6) -0.0010(6)
C16 0.0295(8) 0.0321(8) 0.0336(8) -0.0019(7) 0.0144(7) -0.0047(7)
C17 0.0316(8) 0.0294(8) 0.0293(8) -0.0065(6) 0.0091(7) -0.0014(6)
C18 0.0257(7) 0.0254(8) 0.0314(8) -0.0034(6) 0.0046(6) -0.0002(6)
C19 0.0335(8) 0.0368(9) 0.0401(9) 0.0075(7) 0.0158(7) 0.0050(7)
C20 0.0442(10) 0.0514(11) 0.0510(11) 0.0208(9) 0.0204(9) 0.0065(9)
C21 0.0377(9) 0.0572(12) 0.0416(10) 0.0153(9) 0.0085(8) 0.0071(9)
C22 0.0515(11) 0.0352(10) 0.0674(13) 0.0097(8) 0.0244(10) 0.0117(9)
C23 0.0450(10) 0.0392(9) 0.0340(9) -0.0080(8) 0.0135(8) -0.0002(7)
O2 0.0458(7) 0.0293(6) 0.0416(7) 0.0021(5) 0.0086(5) -0.0048(5)
C24 0.0963(18) 0.0447(12) 0.0846(17) -0.0022(12) 0.0518(15) 0.0034(12)
C25 0.0648(13) 0.0463(12) 0.0629(13) -0.0108(10) 0.0232(11) -0.0115(10)
C26 0.0475(11) 0.0402(11) 0.0708(14) -0.0048(9) -0.0022(10) -0.0021(10)
O3 0.0379(6) 0.0285(6) 0.0364(6) 0.0024(5) 0.0055(5) 0.0039(5)
C27 0.060(2) 0.0344(18) 0.103(3) 0.0072(17) 0.011(2) 0.008(2)
C28 0.076(3) 0.0338(18) 0.074(3) 0.0125(16) 0.041(2) 0.0073(19)
C29 0.0538(11) 0.0277(9) 0.0513(11) -0.0033(8) 0.0161(9) 0.0038(8)
C27' 0.145(12) 0.088(9) 0.138(13) 0.024(8) 0.091(11) 0.042(9)
C28' 0.060(5) 0.036(4) 0.063(5) 0.004(4) 0.029(4) 0.010(4)
C29' 0.0538(11) 0.0277(9) 0.0513(11) -0.0033(8) 0.0161(9) 0.0038(8)

loop_
_atom_type_symbol
_atom_type_description
_atom_type_scat_dispersion_real
_atom_type_scat_dispersion_imag
_atom_type_scat_source
C C 0.0033 0.0016 'International Tables Vol C Tables 4.2.6.8 and 6.1.1.4'
H H 0.0000 0.0000 'International Tables Vol C Tables 4.2.6.8 and 6.1.1.4'
O O 0.0106 0.0060 'International Tables Vol C Tables 4.2.6.8 and 6.1.1.4'

loop_
_geom_angle_atom_site_label_1
_geom_angle_atom_site_label_2
_geom_angle_atom_site_label_3
_geom_angle
O1 C1 C2 123.87(19)
O1 C1 H1 118.1
C2 C1 H1 118.1
C3 C2 C7 119.57(15)
C3 C2 C1 120.97(16)
C7 C2 C1 119.45(16)
C2 C3 O2 119.90(14)
C2 C3 C4 120.58(15)
O2 C3 C4 119.40(14)
C5 C4 C3 118.05(14)
C5 C4 C12 120.31(14)
C3 C4 C12 121.42(14)
C4 C5 C6 123.05(14)
C4 C5 H5 118.5
C6 C5 H5 118.5
C7 C6 C5 117.22(15)
C7 C6 C8 123.49(15)
C5 C6 C8 119.29(15)
C6 C7 C2 121.42(15)
C6 C7 H7 119.3
C2 C7 H7 119.3
C6 C8 C9 112.13(16)
C6 C8 C10 110.10(15)
C9 C8 C10 108.64(15)
C6 C8 C11 108.22(14)
C9 C8 C11 109.38(18)
C10 C8 C11 108.31(18)
C8 C9 H9A 109.5
C8 C9 H9B 109.5
H9A C9 H9B 109.5
C8 C9 H9C 109.5
H9A C9 H9C 109.5
H9B C9 H9C 109.5
C8 C10 H10A 109.5
C8 C10 H10B 109.5
H10A C10 H10B 109.5
C8 C10 H10C 109.5
H10A C10 H10C 109.5
H10B C10 H10C 109.5
C8 C11 H11A 109.5
C8 C11 H11B 109.5
H11A C11 H11B 109.5
C8 C11 H11C 109.5
H11A C11 H11C 109.5
H11B C11 H11C 109.5
C4 C12 C13 115.99(13)
C4 C12 H12A 108.3
C13 C12 H12A 108.3
C4 C12 H12B 108.3
C13 C12 H12B 108.3
H12A C12 H12B 107.4
C14 C13 C18 118.18(14)
C14 C13 C12 122.38(13)
C18 C13 C12 119.44(13)
C13 C14 C15 122.99(14)
C13 C14 H14 118.5
C15 C14 H14 118.5
C16 C15 C14 117.04(14)
C16 C15 C19 123.37(14)
C14 C15 C19 119.59(13)
C15 C16 C17 121.81(14)
C15 C16 H16 119.1
C17 C16 H16 119.1
C18 C17 C16 119.59(14)
C18 C17 C23 120.72(15)
C16 C17 C23 119.67(14)
O3 C18 C17 119.40(13)
O3 C18 C13 120.08(13)
C17 C18 C13 120.35(14)
C22 C19 C15 108.93(13)
C22 C19 C21 109.61(15)
C15 C19 C21 109.38(14)
C22 C19 C20 108.97(15)
C15 C19 C20 112.11(14)
C21 C19 C20 107.81(14)
C19 C20 H20A 109.5
C19 C20 H20B 109.5
H20A C20 H20B 109.5
C19 C20 H20C 109.5
H20A C20 H20C 109.5
H20B C20 H20C 109.5
C19 C21 H21A 109.5
C19 C21 H21B 109.5
H21A C21 H21B 109.5
C19 C21 H21C 109.5
H21A C21 H21C 109.5
H21B C21 H21C 109.5
C19 C22 H22A 109.5
C19 C22 H22B 109.5
H22A C22 H22B 109.5
C19 C22 H22C 109.5
H22A C22 H22C 109.5
H22B C22 H22C 109.5
O4 C23 C17 123.79(17)
O4 C23 H23 118.1
C17 C23 H23 118.1
C3 O2 C26 113.02(12)
O2 C26 C25 111.32(17)
O2 C26 H26A 109.4
C25 C26 H26A 109.4
O2 C26 H26B 109.4
C25 C26 H26B 109.4
H26A C26 H26B 108.0
C24 C25 C26 125.9(2)
C24 C25 H25 117.1
C26 C25 H25 117.1
C25 C24 H24A 120.0
C25 C24 H24B 120.0
H24A C24 H24B 120.0
C18 O3 C29 116.08(12)
O3 C29 C28 107.39(19)
O3 C29 H29A 110.2
C28 C29 H29A 110.2
O3 C29 H29B 110.2
C28 C29 H29B 110.2
H29A C29 H29B 108.5
C27 C28 C29 127.5(6)
C27 C28 H28 116.3
C29 C28 H28 116.3
C28 C27 H27A 120.0
C28 C27 H27B 120.0
H27A C27 H27B 120.0
C27' C28' H28' 121.3
C28' C27' H27C 120.0
C28' C27' H27D 120.0
H27C C27' H27D 120.0

loop_
_geom_bond_atom_site_label_1
_geom_bond_atom_site_label_2
_geom_bond_site_symmetry_2
_geom_bond_distance
_geom_bond_publ_flag
O1 C1 . 1.206(2) ?
O4 C23 . 1.211(2) ?
C1 C2 . 1.479(2) ?
C1 H1 . 0.9500 ?
C2 C3 . 1.392(2) ?
C2 C7 . 1.398(2) ?
C3 O2 . 1.3923(19) ?
C3 C4 . 1.394(2) ?
C4 C5 . 1.391(2) ?
C4 C12 . 1.509(2) ?
C5 C6 . 1.397(2) ?
C5 H5 . 0.9500 ?
C6 C7 . 1.388(2) ?
C6 C8 . 1.528(2) ?
C7 H7 . 0.9500 ?
C8 C9 . 1.528(3) ?
C8 C10 . 1.530(3) ?
C8 C11 . 1.535(3) ?
C9 H9A . 0.9800 ?
C9 H9B . 0.9800 ?
C9 H9C . 0.9800 ?
C10 H10A . 0.9800 ?
C10 H10B . 0.9800 ?
C10 H10C . 0.9800 ?
C11 H11A . 0.9800 ?
C11 H11B . 0.9800 ?
C11 H11C . 0.9800 ?
C12 C13 . 1.513(2) ?
C12 H12A . 0.9900 ?
C12 H12B . 0.9900 ?
C13 C14 . 1.389(2) ?
C13 C18 . 1.398(2) ?
C14 C15 . 1.402(2) ?
C14 H14 . 0.9500 ?
C15 C16 . 1.385(2) ?
C15 C19 . 1.531(2) ?
C16 C17 . 1.395(2) ?
C16 H16 . 0.9500 ?
C17 C18 . 1.394(2) ?
C17 C23 . 1.475(2) ?
C18 O3 . 1.3839(18) ?
C19 C22 . 1.531(2) ?
C19 C21 . 1.534(2) ?
C19 C20 . 1.534(2) ?
C20 H20A . 0.9800 ?
C20 H20B . 0.9800 ?
C20 H20C . 0.9800 ?
C21 H21A . 0.9800 ?
C21 H21B . 0.9800 ?
C21 H21C . 0.9800 ?
C22 H22A . 0.9800 ?
C22 H22B . 0.9800 ?
C22 H22C . 0.9800 ?
C23 H23 . 0.9500 ?
O2 C26 . 1.440(2) ?
C26 C25 . 1.481(3) ?
C26 H26A . 0.9900 ?
C26 H26B . 0.9900 ?
C25 C24 . 1.277(3) ?
C25 H25 . 0.9500 ?
C24 H24A . 0.9500 ?
C24 H24B . 0.9500 ?
O3 C29 . 1.446(2) ?
C29 C28 . 1.481(5) ?
C29 H29A . 0.9900 ?
C29 H29B . 0.9900 ?
C28 C27 . 1.289(6) ?
C28 H28 . 0.9500 ?
C27 H27A . 0.9500 ?
C27 H27B . 0.9500 ?
C28' C27' . 1.291(17) ?
C28' H28' . 0.9500 ?
C27' H27C . 0.9500 ?
C27' H27D . 0.9500 ?

loop_
_geom_hbond_atom_site_label_D
_geom_hbond_atom_site_label_H
_geom_hbond_atom_site_label_A
_geom_hbond_site_symmetry_A
_geom_hbond_distance_DH
_geom_hbond_distance_HA
_geom_hbond_distance_DA
_geom_hbond_angle_DHA
C5 H5 O1 4_565 0.95 2.46 3.406(2) 171
C14 H14 O4 4_566 0.95 2.62 3.560(2) 170

loop_
_geom_torsion_atom_site_label_1
_geom_torsion_atom_site_label_2
_geom_torsion_atom_site_label_3
_geom_torsion_atom_site_label_4
_geom_torsion
O1 C1 C2 C3 170.72(16)
O1 C1 C2 C7 -9.0(3)
C7 C2 C3 O2 178.41(13)
C1 C2 C3 O2 -1.3(2)
C7 C2 C3 C4 2.3(2)
C1 C2 C3 C4 -177.39(14)
C2 C3 C4 C5 -3.3(2)
O2 C3 C4 C5 -179.43(13)
C2 C3 C4 C12 171.27(14)
O2 C3 C4 C12 -4.8(2)
C3 C4 C5 C6 1.5(2)
C12 C4 C5 C6 -173.22(14)
C4 C5 C6 C7 1.4(2)
C4 C5 C6 C8 -178.22(14)
C5 C6 C7 C2 -2.5(2)
C8 C6 C7 C2 177.14(14)
C3 C2 C7 C6 0.7(2)
C1 C2 C7 C6 -179.59(15)
C7 C6 C8 C9 3.7(2)
C5 C6 C8 C9 -176.71(15)
C7 C6 C8 C10 124.76(18)
C5 C6 C8 C10 -55.6(2)
C7 C6 C8 C11 -117.05(19)
C5 C6 C8 C11 62.6(2)
C5 C4 C12 C13 -56.86(19)
C3 C4 C12 C13 128.65(15)
C4 C12 C13 C14 -29.0(2)
C4 C12 C13 C18 150.97(14)
C18 C13 C14 C15 1.7(2)
C12 C13 C14 C15 -178.28(14)
C13 C14 C15 C16 -1.0(2)
C13 C14 C15 C19 179.52(14)
C14 C15 C16 C17 -0.7(2)
C19 C15 C16 C17 178.78(14)
C15 C16 C17 C18 1.6(2)
C15 C16 C17 C23 -177.01(14)
C16 C17 C18 O3 -176.18(13)
C23 C17 C18 O3 2.4(2)
C16 C17 C18 C13 -0.8(2)
C23 C17 C18 C13 177.74(14)
C14 C13 C18 O3 174.56(13)
C12 C13 C18 O3 -5.5(2)
C14 C13 C18 C17 -0.7(2)
C12 C13 C18 C17 179.24(14)
C16 C15 C19 C22 -116.42(17)
C14 C15 C19 C22 63.02(19)
C16 C15 C19 C21 123.80(16)
C14 C15 C19 C21 -56.76(19)
C16 C15 C19 C20 4.3(2)
C14 C15 C19 C20 -176.29(15)
C18 C17 C23 O4 -175.62(16)
C16 C17 C23 O4 3.0(3)
C2 C3 O2 C26 100.36(18)
C4 C3 O2 C26 -83.54(18)
C3 O2 C26 C25 161.55(16)
O2 C26 C25 C24 -10.7(3)
C17 C18 O3 C29 -101.49(17)
C13 C18 O3 C29 83.16(18)
C18 O3 C29 C28 -149.5(2)
O3 C29 C28 C27 -105.6(4)
